data_4069263
loop_
_publ_author_name
'Chandrasekhar, Vadapalli'
'Thirumoorthi, Ramalingam'

_publ_contact_author 'Vadapalli Chandrasekhar'
_publ_section_title
;
 A Nonanuclear Organostiboxane Cage
;
_journal_issue 8
_journal_name_full Organometallics
_journal_page_first 2637
_journal_paper_doi 10.1021/om900113q
_journal_volume 28
_journal_year 2009
_chemical_formula_moiety 'C52 H62 O5 P2 Sb2'
_chemical_formula_sum 'C52 H62 O5 P2 Sb2'
_chemical_formula_weight 1072.46
_chemical_name_systematic
; 
 ? 
;
_space_group_IT_number 2
_symmetry_cell_setting triclinic
_symmetry_space_group_name_Hall '-P 1'
_symmetry_space_group_name_H-M 'P -1'
_atom_sites_solution_hydrogens geom
_atom_sites_solution_primary direct
_atom_sites_solution_secondary difmap
_audit_creation_method SHELXL-97
_cell_angle_alpha 95.080(3)
_cell_angle_beta 99.305(3)
_cell_angle_gamma 103.353(2)
_cell_formula_units_Z 2
_cell_length_a 10.8548(17)
_cell_length_b 12.1442(19)
_cell_length_c 19.956(3)
_cell_measurement_reflns_used 5128
_cell_measurement_temperature 273(2)
_cell_measurement_theta_max 26.54
_cell_measurement_theta_min 2.27
_cell_volume 2504.1(7)
_computing_cell_refinement 'Bruker SMART'
_computing_data_collection 'Bruker SMART'
_computing_data_reduction 'Bruker SAINT'
_computing_structure_refinement 'SHELXL-97 (Sheldrick, 1997)'
_computing_structure_solution 'SHELXS-97 (Sheldrick, 1990)'
_diffrn_ambient_temperature 273(2)
_diffrn_measured_fraction_theta_full 0.985
_diffrn_measured_fraction_theta_max 0.985
_diffrn_measurement_device_type 'CCD area detector'
_diffrn_measurement_method 'phi and omega scans'
_diffrn_radiation_monochromator graphite
_diffrn_radiation_source 'fine-focus sealed tube'
_diffrn_radiation_type MoK\a
_diffrn_radiation_wavelength 0.71073
_diffrn_reflns_av_R_equivalents 0.0246
_diffrn_reflns_av_sigmaI/netI 0.0526
_diffrn_reflns_limit_h_max 12
_diffrn_reflns_limit_h_min -10
_diffrn_reflns_limit_k_max 14
_diffrn_reflns_limit_k_min -13
_diffrn_reflns_limit_l_max 23
_diffrn_reflns_limit_l_min -20
_diffrn_reflns_number 13051
_diffrn_reflns_theta_full 25.00
_diffrn_reflns_theta_max 25.00
_diffrn_reflns_theta_min 2.09
_exptl_absorpt_coefficient_mu 1.187
_exptl_absorpt_correction_T_max 0.8905
_exptl_absorpt_correction_T_min 0.7972
_exptl_absorpt_correction_type empirical
_exptl_absorpt_process_details SADABS
_exptl_crystal_colour colorless
_exptl_crystal_density_diffrn 1.422
_exptl_crystal_density_method 'not measured'
_exptl_crystal_description block
_exptl_crystal_F_000 1092
_exptl_crystal_size_max 0.20
_exptl_crystal_size_mid 0.20
_exptl_crystal_size_min 0.10
_refine_diff_density_max 0.749
_refine_diff_density_min -0.398
_refine_diff_density_rms 0.094
_refine_ls_extinction_method none
_refine_ls_goodness_of_fit_ref 1.022
_refine_ls_hydrogen_treatment riding
_refine_ls_matrix_type full
_refine_ls_number_parameters 564
_refine_ls_number_reflns 8680
_refine_ls_number_restraints 0
_refine_ls_restrained_S_all 1.022
_refine_ls_R_factor_all 0.0530
_refine_ls_R_factor_gt 0.0428
_refine_ls_shift/su_max 0.001
_refine_ls_shift/su_mean 0.000
_refine_ls_structure_factor_coef Fsqd
_refine_ls_weighting_details 'calc w=1/[\s^2^(Fo^2^)+(0.0610P)^2^+0.8790P] where P=(Fo^2^+2Fc^2^)/3'
_refine_ls_weighting_scheme calc
_refine_ls_wR_factor_gt 0.1071
_refine_ls_wR_factor_ref 0.1132
_reflns_number_gt 7186
_reflns_number_total 8680
_reflns_threshold_expression >2sigma(I)
_cod_data_source_file om900113q_si_001.cif
_cod_data_source_block compound1
_cod_depositor_comments
;
The following automatic conversions were performed:

'_symmetry_cell_setting' value 'Triclinic' changed to 'triclinic'
according to /home/saulius/struct/CIF-dictionaries/cif_core.dic
dictionary named 'cif_core.dic' version 2.4.2 from 2011-04-26.

Automatic conversion script
Id: cif_fix_values 1715 2011-07-08 13:25:40Z adriana 
;
_cod_original_sg_symbol_H-M 'P-1   '
_cod_database_code 4069263

loop_
_symmetry_equiv_pos_as_xyz
'x, y, z'
'-x, -y, -z'

loop_
_atom_site_label
_atom_site_type_symbol
_atom_site_fract_x
_atom_site_fract_y
_atom_site_fract_z
_atom_site_U_iso_or_equiv
_atom_site_adp_type
_atom_site_occupancy
_atom_site_symmetry_multiplicity
_atom_site_calc_flag
_atom_site_refinement_flags
_atom_site_disorder_assembly
_atom_site_disorder_group
Sb1 Sb 0.70744(3) 0.11383(2) 0.213283(15) 0.03580(10) Uani 1 1 d . A .
Sb2 Sb 0.80359(3) 0.42787(2) 0.272405(15) 0.03586(10) Uani 1 1 d . . .
P1 P 0.50194(11) 0.28277(10) 0.18082(6) 0.0379(3) Uani 1 1 d . B .
P2 P 0.68642(10) 0.23115(9) 0.37265(6) 0.0328(2) Uani 1 1 d . . .
O1 O 0.5468(3) 0.1750(2) 0.16630(15) 0.0374(7) Uani 1 1 d . . .
O2 O 0.5923(3) 0.3708(3) 0.23655(17) 0.0439(8) Uani 1 1 d . . .
O3 O 0.7706(3) 0.3453(2) 0.36358(15) 0.0381(7) Uani 1 1 d . . .
O4 O 0.6334(3) 0.1478(2) 0.30750(15) 0.0401(7) Uani 1 1 d . . .
O5 O 0.8013(3) 0.2750(2) 0.23223(15) 0.0372(7) Uani 1 1 d . . .
C1 C 0.8615(4) 0.0606(4) 0.2731(2) 0.0437(11) Uani 1 1 d . . .
C2 C 0.9773(5) 0.1388(5) 0.3015(3) 0.0571(14) Uani 1 1 d . . .
H2 H 0.9882 0.2165 0.2943 0.069 Uiso 1 1 calc R . .
C3 C 1.0773(6) 0.1056(6) 0.3401(3) 0.0735(18) Uani 1 1 d . . .
H3 H 1.1556 0.1603 0.3598 0.088 Uiso 1 1 calc R . .
C4 C 1.0618(6) -0.0082(7) 0.3496(4) 0.082(2) Uani 1 1 d . . .
H4 H 1.1306 -0.0316 0.3754 0.098 Uiso 1 1 calc R . .
C5 C 0.9497(7) -0.0864(6) 0.3224(3) 0.0790(19) Uani 1 1 d . . .
H5 H 0.9394 -0.1640 0.3297 0.095 Uiso 1 1 calc R . .
C6 C 0.8492(5) -0.0519(5) 0.2835(3) 0.0620(15) Uani 1 1 d . . .
H6 H 0.7712 -0.1070 0.2639 0.074 Uiso 1 1 calc R . .
C7 C 0.7622(5) 0.1000(4) 0.1145(2) 0.0459(11) Uani 1 1 d . . .
C8 C 0.8915(17) 0.1005(19) 0.1113(9) 0.050(5) Uiso 0.40 1 d P A 1
C8A C 0.875(3) 0.057(3) 0.1164(16) 0.051(9) Uiso 0.20 1 d P A 2
C8B C 0.8883(15) 0.1399(14) 0.1056(8) 0.049(4) Uiso 0.40 1 d P A 3
C9 C 0.9294(13) 0.0916(16) 0.0495(8) 0.050(3) Uiso 0.40 1 d P A 1
C9A C 0.918(3) 0.031(3) 0.0575(15) 0.058(7) Uiso 0.20 1 d P A 2
C9B C 0.9261(14) 0.1422(14) 0.0407(8) 0.057(4) Uiso 0.40 1 d P A 3
C10 C 0.8386(7) 0.0929(8) -0.0130(4) 0.103(3) Uani 1 1 d . . .
C11 C 0.7125(7) 0.0824(6) -0.0092(3) 0.081(2) Uani 1 1 d . A .
H11 H 0.6502 0.0732 -0.0500 0.098 Uiso 1 1 calc R . .
C12 C 0.6745(6) 0.0851(5) 0.0541(3) 0.0650(16) Uani 1 1 d . A .
H12 H 0.5859 0.0764 0.0558 0.078 Uiso 1 1 calc R . .
C13 C 0.5615(4) -0.0447(4) 0.1991(2) 0.0432(11) Uani 1 1 d . . .
C14 C 0.5690(6) -0.1327(4) 0.1525(3) 0.0599(14) Uani 1 1 d . A .
H14 H 0.6396 -0.1235 0.1292 0.072 Uiso 1 1 calc R . .
C15 C 0.4744(7) -0.2345(5) 0.1394(3) 0.0782(19) Uani 1 1 d . . .
H15 H 0.4818 -0.2950 0.1080 0.094 Uiso 1 1 calc R A .
C16 C 0.3695(7) -0.2488(5) 0.1717(3) 0.081(2) Uani 1 1 d . A .
H16 H 0.3035 -0.3179 0.1618 0.097 Uiso 1 1 calc R . .
C17 C 0.3622(6) -0.1621(5) 0.2179(4) 0.0776(18) Uani 1 1 d . . .
H17 H 0.2904 -0.1708 0.2403 0.093 Uiso 1 1 calc R A .
C18 C 0.4580(5) -0.0619(4) 0.2325(3) 0.0607(15) Uani 1 1 d . A .
H18 H 0.4527 -0.0036 0.2661 0.073 Uiso 1 1 calc R . .
C19 C 0.4257(13) 0.2563(11) 0.0351(7) 0.068(3) Uiso 0.55 1 d P B 1
C19A C 0.4724(15) 0.2914(13) 0.0357(8) 0.062(4) Uiso 0.45 1 d P B 2
C20 C 0.4404(5) 0.3384(5) 0.1028(3) 0.0569(14) Uani 1 1 d . . .
C21 C 0.4742(10) 0.4695(9) 0.1109(6) 0.062(3) Uiso 0.60 1 d P B 1
C21A C 0.5192(16) 0.4629(14) 0.0914(9) 0.067(4) Uiso 0.40 1 d P B 2
C22 C 0.3018(6) 0.2977(7) 0.1197(3) 0.091(2) Uani 1 1 d . B .
C23 C 0.2471(18) 0.4267(17) 0.1298(10) 0.101(5) Uiso 0.45 1 d P B 1
C23A C 0.1959(14) 0.3551(13) 0.1069(7) 0.091(4) Uiso 0.55 1 d P B 2
C24 C 0.2655(5) 0.1308(5) 0.1896(4) 0.083(2) Uani 1 1 d . B .
H24A H 0.2993 0.1039 0.2320 0.124 Uiso 1 1 calc R . .
H24B H 0.2810 0.0852 0.1502 0.124 Uiso 1 1 calc R . .
H24C H 0.1727 0.1230 0.1860 0.124 Uiso 1 1 calc R . .
C25 C 0.3336(4) 0.2560(5) 0.1906(3) 0.0519(13) Uani 1 1 d . . .
C26 C 0.3107(6) 0.3274(6) 0.2524(3) 0.0752(18) Uani 1 1 d . B .
H26A H 0.2181 0.3206 0.2488 0.113 Uiso 1 1 calc R . .
H26B H 0.3556 0.4076 0.2533 0.113 Uiso 1 1 calc R . .
H26C H 0.3439 0.2996 0.2946 0.113 Uiso 1 1 calc R . .
C27 C 0.7212(6) 0.0429(4) 0.4375(3) 0.0605(15) Uani 1 1 d . . .
H27A H 0.7808 0.0162 0.4118 0.091 Uiso 1 1 calc R . .
H27B H 0.6328 0.0139 0.4118 0.091 Uiso 1 1 calc R . .
H27C H 0.7280 0.0150 0.4822 0.091 Uiso 1 1 calc R . .
C28 C 0.8969(5) 0.2203(5) 0.4791(3) 0.0592(14) Uani 1 1 d . . .
H28A H 0.9151 0.1933 0.5236 0.089 Uiso 1 1 calc R . .
H28B H 0.9176 0.3040 0.4853 0.089 Uiso 1 1 calc R . .
H28C H 0.9496 0.1941 0.4486 0.089 Uiso 1 1 calc R . .
C29 C 0.7557(4) 0.1736(4) 0.4477(2) 0.0375(10) Uani 1 1 d . . .
C30 C 0.6182(5) 0.1685(5) 0.5452(3) 0.0575(14) Uani 1 1 d . . .
H30A H 0.5612 0.2085 0.5650 0.086 Uiso 1 1 calc R . .
H30B H 0.6920 0.1680 0.5806 0.086 Uiso 1 1 calc R . .
H30C H 0.5707 0.0898 0.5272 0.086 Uiso 1 1 calc R . .
C31 C 0.6660(5) 0.2292(4) 0.4874(3) 0.0459(11) Uani 1 1 d . . .
H31 H 0.723(5) 0.312(4) 0.510(2) 0.052(14) Uiso 1 1 d . . .
C32 C 0.4425(4) 0.1533(5) 0.4072(3) 0.0579(14) Uani 1 1 d . . .
H32A H 0.3934 0.1539 0.4443 0.087 Uiso 1 1 calc R . .
H32B H 0.4629 0.0791 0.4001 0.087 Uiso 1 1 calc R . .
H32C H 0.3911 0.1666 0.3650 0.087 Uiso 1 1 calc R . .
C33 C 0.5676(4) 0.2475(4) 0.4264(2) 0.0398(10) Uani 1 1 d . . .
C34 C 0.5393(5) 0.3664(4) 0.4343(3) 0.0589(14) Uani 1 1 d . . .
H34A H 0.4834 0.3756 0.3925 0.088 Uiso 1 1 calc R . .
H34B H 0.6205 0.4256 0.4420 0.088 Uiso 1 1 calc R . .
H34C H 0.4961 0.3736 0.4733 0.088 Uiso 1 1 calc R . .
C35 C 1.0075(4) 0.4724(4) 0.3172(2) 0.0411(11) Uani 1 1 d . . .
C36 C 1.0938(5) 0.5482(5) 0.2873(3) 0.0583(14) Uani 1 1 d . . .
H36 H 1.0633 0.5794 0.2478 0.070 Uiso 1 1 calc R . .
C37 C 1.2240(5) 0.5775(5) 0.3158(3) 0.0648(16) Uani 1 1 d . . .
H37 H 1.2819 0.6295 0.2955 0.078 Uiso 1 1 calc R . .
C38 C 1.2706(5) 0.5346(4) 0.3711(3) 0.0542(13) Uani 1 1 d . . .
H38 H 1.3606 0.5546 0.3890 0.065 Uiso 1 1 calc R . .
C39 C 1.1882(5) 0.4620(5) 0.4014(3) 0.0632(15) Uani 1 1 d . . .
H39 H 1.2202 0.4323 0.4413 0.076 Uiso 1 1 calc R . .
C40 C 1.0574(5) 0.4316(5) 0.3741(3) 0.0572(14) Uani 1 1 d . . .
H40 H 1.0008 0.3807 0.3957 0.069 Uiso 1 1 calc R . .
C41 C 0.7482(4) 0.5628(4) 0.3286(2) 0.0415(11) Uani 1 1 d . . .
C42 C 0.6500(5) 0.6090(4) 0.3007(3) 0.0536(13) Uani 1 1 d . . .
H42 H 0.6039 0.5802 0.2555 0.064 Uiso 1 1 calc R . .
C43 C 0.6175(5) 0.6968(4) 0.3375(3) 0.0634(16) Uani 1 1 d . . .
H43 H 0.5506 0.7287 0.3173 0.076 Uiso 1 1 calc R . .
C44 C 0.6821(5) 0.7374(4) 0.4029(3) 0.0604(15) Uani 1 1 d . . .
H44 H 0.6593 0.7967 0.4287 0.072 Uiso 1 1 calc R . .
C45 C 0.7807(5) 0.6916(4) 0.4311(3) 0.0567(13) Uani 1 1 d . . .
H45 H 0.8263 0.7197 0.4765 0.068 Uiso 1 1 calc R . .
C46 C 0.8129(5) 0.6061(4) 0.3941(3) 0.0494(12) Uani 1 1 d . . .
H46 H 0.8814 0.5758 0.4141 0.059 Uiso 1 1 calc R . .
C47 C 0.8274(5) 0.5022(5) 0.1799(3) 0.0530(13) Uani 1 1 d . . .
C48 C 0.8415(7) 0.4363(6) 0.1229(3) 0.083(2) Uani 1 1 d . . .
H48 H 0.8302 0.3563 0.1223 0.099 Uiso 1 1 calc R . .
C49 C 0.8728(10) 0.4892(10) 0.0656(4) 0.127(3) Uani 1 1 d . . .
H49 H 0.8815 0.4449 0.0258 0.153 Uiso 1 1 calc R . .
C50 C 0.8904(11) 0.6047(10) 0.0681(5) 0.143(4) Uani 1 1 d . . .
H50 H 0.9139 0.6404 0.0300 0.172 Uiso 1 1 calc R . .
C51 C 0.8753(8) 0.6696(8) 0.1234(5) 0.114(3) Uani 1 1 d . . .
H51 H 0.8871 0.7496 0.1236 0.137 Uiso 1 1 calc R . .
C52 C 0.8426(6) 0.6191(5) 0.1793(4) 0.0785(19) Uani 1 1 d . . .
H52 H 0.8303 0.6644 0.2178 0.094 Uiso 1 1 calc R . .

loop_
_atom_site_aniso_label
_atom_site_aniso_U_11
_atom_site_aniso_U_22
_atom_site_aniso_U_33
_atom_site_aniso_U_23
_atom_site_aniso_U_13
_atom_site_aniso_U_12
Sb1 0.03561(18) 0.03638(18) 0.03524(18) 0.00015(13) 0.00396(13) 0.01223(13)
Sb2 0.03812(18) 0.03432(17) 0.03460(18) 0.00599(13) 0.00578(13) 0.00814(13)
P1 0.0368(6) 0.0407(6) 0.0361(7) 0.0015(5) 0.0009(5) 0.0147(5)
P2 0.0325(6) 0.0332(6) 0.0316(6) 0.0038(5) 0.0054(5) 0.0068(5)
O1 0.0356(16) 0.0370(16) 0.0375(17) -0.0017(13) 0.0004(13) 0.0117(13)
O2 0.0370(17) 0.0396(17) 0.052(2) -0.0028(15) -0.0020(14) 0.0135(14)
O3 0.0450(18) 0.0331(16) 0.0337(17) 0.0051(13) 0.0082(13) 0.0039(13)
O4 0.0403(17) 0.0382(17) 0.0389(18) 0.0008(13) 0.0095(14) 0.0042(13)
O5 0.0372(16) 0.0350(16) 0.0385(18) 0.0000(13) 0.0085(13) 0.0083(13)
C1 0.038(3) 0.053(3) 0.042(3) 0.008(2) 0.003(2) 0.020(2)
C2 0.043(3) 0.069(4) 0.061(4) 0.013(3) 0.005(3) 0.018(3)
C3 0.049(3) 0.089(5) 0.083(5) 0.017(4) 0.003(3) 0.024(3)
C4 0.058(4) 0.116(6) 0.086(5) 0.035(4) 0.005(3) 0.047(4)
C5 0.085(5) 0.075(4) 0.087(5) 0.024(4) 0.006(4) 0.042(4)
C6 0.061(3) 0.055(3) 0.070(4) 0.014(3) 0.002(3) 0.019(3)
C7 0.049(3) 0.051(3) 0.037(3) -0.005(2) 0.009(2) 0.014(2)
C10 0.077(5) 0.150(7) 0.066(5) -0.023(5) 0.030(4) -0.001(5)
C11 0.098(5) 0.111(6) 0.043(4) 0.006(3) 0.015(3) 0.042(4)
C12 0.060(4) 0.088(4) 0.055(4) 0.002(3) 0.013(3) 0.036(3)
C13 0.041(3) 0.034(2) 0.049(3) 0.003(2) -0.001(2) 0.008(2)
C14 0.082(4) 0.045(3) 0.050(3) 0.002(2) 0.020(3) 0.006(3)
C15 0.126(6) 0.040(3) 0.059(4) -0.003(3) 0.012(4) 0.009(3)
C16 0.105(5) 0.048(4) 0.065(4) 0.006(3) -0.009(4) -0.016(3)
C17 0.068(4) 0.060(4) 0.099(5) 0.013(4) 0.018(4) 0.002(3)
C18 0.051(3) 0.042(3) 0.082(4) -0.006(3) 0.012(3) 0.003(2)
C20 0.067(4) 0.063(3) 0.043(3) 0.006(3) -0.003(3) 0.032(3)
C22 0.065(4) 0.153(7) 0.068(4) 0.037(4) 0.004(3) 0.053(4)
C24 0.045(3) 0.080(4) 0.113(6) -0.012(4) 0.013(3) 0.006(3)
C25 0.034(3) 0.063(3) 0.057(3) -0.001(3) 0.000(2) 0.018(2)
C26 0.057(4) 0.089(4) 0.086(5) -0.010(4) 0.021(3) 0.033(3)
C27 0.086(4) 0.045(3) 0.056(3) 0.015(3) 0.015(3) 0.022(3)
C28 0.043(3) 0.077(4) 0.057(3) 0.025(3) 0.003(2) 0.011(3)
C29 0.040(2) 0.037(2) 0.036(3) 0.0099(19) 0.0080(19) 0.0086(19)
C30 0.064(4) 0.069(4) 0.045(3) 0.017(3) 0.020(3) 0.016(3)
C31 0.047(3) 0.049(3) 0.042(3) 0.008(2) 0.012(2) 0.009(2)
C32 0.036(3) 0.074(4) 0.060(4) 0.007(3) 0.009(2) 0.008(2)
C33 0.036(2) 0.045(3) 0.037(3) 0.002(2) 0.0068(19) 0.008(2)
C34 0.057(3) 0.062(3) 0.061(4) -0.003(3) 0.014(3) 0.024(3)
C35 0.042(3) 0.039(3) 0.039(3) 0.000(2) 0.009(2) 0.007(2)
C36 0.053(3) 0.060(3) 0.060(4) 0.022(3) 0.008(3) 0.007(3)
C37 0.046(3) 0.069(4) 0.076(4) 0.018(3) 0.018(3) -0.001(3)
C38 0.039(3) 0.053(3) 0.063(4) -0.005(3) 0.002(2) 0.006(2)
C39 0.048(3) 0.069(4) 0.065(4) 0.016(3) -0.002(3) 0.006(3)
C40 0.044(3) 0.072(4) 0.054(3) 0.028(3) 0.007(2) 0.005(3)
C41 0.043(3) 0.031(2) 0.049(3) 0.005(2) 0.009(2) 0.0067(19)
C42 0.050(3) 0.042(3) 0.064(4) 0.001(2) -0.001(3) 0.012(2)
C43 0.053(3) 0.047(3) 0.092(5) 0.003(3) 0.009(3) 0.022(3)
C44 0.060(4) 0.043(3) 0.078(4) -0.005(3) 0.021(3) 0.011(3)
C45 0.058(3) 0.049(3) 0.056(3) -0.008(3) 0.007(3) 0.009(3)
C46 0.051(3) 0.041(3) 0.053(3) -0.001(2) 0.003(2) 0.014(2)
C47 0.055(3) 0.067(4) 0.042(3) 0.021(3) 0.011(2) 0.018(3)
C48 0.118(6) 0.090(5) 0.050(4) 0.021(3) 0.028(4) 0.035(4)
C49 0.187(10) 0.155(9) 0.066(5) 0.039(6) 0.055(6) 0.066(8)
C50 0.215(12) 0.151(10) 0.101(8) 0.086(7) 0.076(8) 0.063(8)
C51 0.143(8) 0.112(7) 0.103(7) 0.071(6) 0.037(6) 0.031(6)
C52 0.091(5) 0.069(4) 0.085(5) 0.039(4) 0.027(4) 0.021(3)

loop_
_atom_type_symbol
_atom_type_description
_atom_type_scat_dispersion_real
_atom_type_scat_dispersion_imag
_atom_type_scat_source
C C 0.0033 0.0016 'International Tables Vol C Tables 4.2.6.8 and 6.1.1.4'
H H 0.0000 0.0000 'International Tables Vol C Tables 4.2.6.8 and 6.1.1.4'
O O 0.0106 0.0060 'International Tables Vol C Tables 4.2.6.8 and 6.1.1.4'
P P 0.1023 0.0942 'International Tables Vol C Tables 4.2.6.8 and 6.1.1.4'
Sb Sb -0.5866 1.5461 'International Tables Vol C Tables 4.2.6.8 and 6.1.1.4'

loop_
_geom_angle_atom_site_label_1
_geom_angle_atom_site_label_2
_geom_angle_atom_site_label_3
_geom_angle
O5 Sb1 C1 92.69(16)
O5 Sb1 C7 90.85(15)
C1 Sb1 C7 99.61(18)
O5 Sb1 C13 164.28(15)
C1 Sb1 C13 98.25(18)
C7 Sb1 C13 98.37(18)
O5 Sb1 O1 85.45(11)
C1 Sb1 O1 172.25(15)
C7 Sb1 O1 87.96(15)
C13 Sb1 O1 82.20(14)
O5 Sb1 O4 85.14(11)
C1 Sb1 O4 89.21(15)
C7 Sb1 O4 170.49(15)
C13 Sb1 O4 83.76(15)
O1 Sb1 O4 83.13(11)
O5 Sb2 C47 94.07(17)
O5 Sb2 C41 159.89(14)
C47 Sb2 C41 99.55(19)
O5 Sb2 C35 94.71(14)
C47 Sb2 C35 95.41(18)
C41 Sb2 C35 98.63(17)
O5 Sb2 O3 84.08(11)
C47 Sb2 O3 176.99(16)
C41 Sb2 O3 81.65(14)
C35 Sb2 O3 87.12(14)
O5 Sb2 O2 83.86(11)
C47 Sb2 O2 91.08(16)
C41 Sb2 O2 81.18(15)
C35 Sb2 O2 173.45(15)
O3 Sb2 O2 86.38(12)
O2 P1 O1 114.49(17)
O2 P1 C25 113.1(2)
O1 P1 C25 113.9(2)
O2 P1 C20 115.6(2)
O1 P1 C20 113.4(2)
C25 P1 C20 82.5(2)
O2 P1 C22 126.2(2)
O1 P1 C22 119.3(2)
C25 P1 C22 41.1(2)
C20 P1 C22 41.6(2)
O4 P2 O3 115.12(17)
O4 P2 C29 116.45(19)
O3 P2 C29 111.96(19)
O4 P2 C33 115.02(19)
O3 P2 C33 112.13(19)
C29 P2 C33 81.9(2)
O4 P2 C31 135.07(18)
O3 P2 C31 109.79(18)
C29 P2 C31 42.34(18)
C33 P2 C31 41.54(18)
P1 O1 Sb1 133.49(17)
P1 O2 Sb2 135.72(18)
P2 O3 Sb2 132.28(18)
P2 O4 Sb1 133.70(17)
Sb2 O5 Sb1 146.40(16)
C6 C1 C2 118.0(5)
C6 C1 Sb1 121.3(4)
C2 C1 Sb1 120.6(4)
C3 C2 C1 121.2(5)
C3 C2 H2 119.4
C1 C2 H2 119.4
C2 C3 C4 119.2(6)
C2 C3 H3 120.4
C4 C3 H3 120.4
C5 C4 C3 120.7(6)
C5 C4 H4 119.6
C3 C4 H4 119.6
C4 C5 C6 119.5(6)
C4 C5 H5 120.2
C6 C5 H5 120.2
C1 C6 C5 121.2(5)
C1 C6 H6 119.4
C5 C6 H6 119.4
C12 C7 C8B 112.2(8)
C12 C7 C8 118.6(8)
C8B C7 C8 20.9(10)
C12 C7 C8A 120.0(13)
C8B C7 C8A 42.9(15)
C8 C7 C8A 22.0(13)
C12 C7 Sb1 122.4(4)
C8B C7 Sb1 122.5(7)
C8 C7 Sb1 118.8(8)
C8A C7 Sb1 112.0(13)
C9 C8 C7 120.3(15)
C9A C8A C7 121(3)
C7 C8B C9B 124.1(13)
C8 C9 C10 119.4(13)
C8A C9A C10 110(2)
C10 C9B C8B 117.3(13)
C9B C10 C11 118.4(9)
C9B C10 C9 26.8(8)
C11 C10 C9 118.6(8)
C9B C10 C9A 49.6(12)
C11 C10 C9A 110.5(11)
C9 C10 C9A 22.9(10)
C10 C11 C12 120.2(6)
C10 C11 H11 119.9
C12 C11 H11 119.9
C7 C12 C11 121.7(5)
C7 C12 H12 119.1
C11 C12 H12 119.1
C14 C13 C18 117.9(5)
C14 C13 Sb1 118.5(4)
C18 C13 Sb1 123.5(4)
C13 C14 C15 120.6(5)
C13 C14 H14 119.7
C15 C14 H14 119.7
C16 C15 C14 120.6(6)
C16 C15 H15 119.7
C14 C15 H15 119.7
C17 C16 C15 118.8(6)
C17 C16 H16 120.6
C15 C16 H16 120.6
C16 C17 C18 120.7(6)
C16 C17 H17 119.6
C18 C17 H17 119.6
C17 C18 C13 121.2(5)
C17 C18 H18 119.4
C13 C18 H18 119.4
C19A C20 C21 110.1(8)
C19A C20 C19 21.5(7)
C21 C20 C19 126.4(7)
C19A C20 C22 120.9(7)
C21 C20 C22 107.1(6)
C19 C20 C22 100.2(7)
C19A C20 C21A 87.8(9)
C21 C20 C21A 25.0(6)
C19 C20 C21A 107.1(9)
C22 C20 C21A 130.5(8)
C19A C20 P1 116.8(6)
C21 C20 P1 112.6(5)
C19 C20 P1 113.8(6)
C22 C20 P1 87.5(4)
C21A C20 P1 116.4(7)
C23A C22 C25 119.2(7)
C23A C22 C20 126.5(8)
C25 C22 C20 101.1(4)
C23A C22 C23 31.6(7)
C25 C22 C23 110.2(8)
C20 C22 C23 104.4(8)
C23A C22 P1 152.3(8)
C25 C22 P1 50.4(2)
C20 C22 P1 50.9(2)
C23 C22 P1 121.9(7)
C25 C24 H24A 109.5
C25 C24 H24B 109.5
H24A C24 H24B 109.5
C25 C24 H24C 109.5
H24A C24 H24C 109.5
H24B C24 H24C 109.5
C24 C25 C26 109.6(5)
C24 C25 C22 111.8(5)
C26 C25 C22 116.3(5)
C24 C25 P1 115.2(4)
C26 C25 P1 114.3(4)
C22 C25 P1 88.5(4)
C25 C26 H26A 109.5
C25 C26 H26B 109.5
H26A C26 H26B 109.5
C25 C26 H26C 109.5
H26A C26 H26C 109.5
H26B C26 H26C 109.5
C29 C27 H27A 109.5
C29 C27 H27B 109.5
H27A C27 H27B 109.5
C29 C27 H27C 109.5
H27A C27 H27C 109.5
H27B C27 H27C 109.5
C29 C28 H28A 109.5
C29 C28 H28B 109.5
H28A C28 H28B 109.5
C29 C28 H28C 109.5
H28A C28 H28C 109.5
H28B C28 H28C 109.5
C28 C29 C27 110.4(4)
C28 C29 C31 112.2(4)
C27 C29 C31 115.2(4)
C28 C29 P2 119.3(3)
C27 C29 P2 111.9(3)
C31 C29 P2 86.1(3)
C31 C30 H30A 109.5
C31 C30 H30B 109.5
H30A C30 H30B 109.5
C31 C30 H30C 109.5
H30A C30 H30C 109.5
H30B C30 H30C 109.5
C30 C31 C33 119.9(4)
C30 C31 C29 116.4(4)
C33 C31 C29 100.5(4)
C30 C31 P2 151.4(4)
C33 C31 P2 51.8(2)
C29 C31 P2 51.5(2)
C30 C31 H31 106(3)
C33 C31 H31 107(3)
C29 C31 H31 106(3)
P2 C31 H31 102(3)
C33 C32 H32A 109.5
C33 C32 H32B 109.5
H32A C32 H32B 109.5
C33 C32 H32C 109.5
H32A C32 H32C 109.5
H32B C32 H32C 109.5
C32 C33 C34 110.9(4)
C32 C33 C31 114.9(4)
C34 C33 C31 113.3(4)
C32 C33 P2 113.2(3)
C34 C33 P2 116.0(3)
C31 C33 P2 86.7(3)
C33 C34 H34A 109.5
C33 C34 H34B 109.5
H34A C34 H34B 109.5
C33 C34 H34C 109.5
H34A C34 H34C 109.5
H34B C34 H34C 109.5
C40 C35 C36 117.2(5)
C40 C35 Sb2 123.5(3)
C36 C35 Sb2 119.3(4)
C37 C36 C35 119.6(5)
C37 C36 H36 120.2
C35 C36 H36 120.2
C38 C37 C36 121.9(5)
C38 C37 H37 119.1
C36 C37 H37 119.1
C37 C38 C39 119.5(5)
C37 C38 H38 120.3
C39 C38 H38 120.3
C38 C39 C40 119.8(5)
C38 C39 H39 120.1
C40 C39 H39 120.1
C35 C40 C39 122.0(5)
C35 C40 H40 119.0
C39 C40 H40 119.0
C46 C41 C42 118.1(4)
C46 C41 Sb2 119.8(3)
C42 C41 Sb2 122.1(4)
C41 C42 C43 121.0(5)
C41 C42 H42 119.5
C43 C42 H42 119.5
C44 C43 C42 119.8(5)
C44 C43 H43 120.1
C42 C43 H43 120.1
C43 C44 C45 119.5(5)
C43 C44 H44 120.3
C45 C44 H44 120.3
C46 C45 C44 120.2(5)
C46 C45 H45 119.9
C44 C45 H45 119.9
C45 C46 C41 121.4(5)
C45 C46 H46 119.3
C41 C46 H46 119.3
C48 C47 C52 119.4(5)
C48 C47 Sb2 120.0(4)
C52 C47 Sb2 120.2(4)
C47 C48 C49 119.3(7)
C47 C48 H48 120.4
C49 C48 H48 120.4
C50 C49 C48 119.2(8)
C50 C49 H49 120.4
C48 C49 H49 120.4
C51 C50 C49 121.8(8)
C51 C50 H50 119.1
C49 C50 H50 119.1
C50 C51 C52 119.6(8)
C50 C51 H51 120.2
C52 C51 H51 120.2
C51 C52 C47 120.5(7)
C51 C52 H52 119.8
C47 C52 H52 119.8

loop_
_geom_bond_atom_site_label_1
_geom_bond_atom_site_label_2
_geom_bond_distance
Sb1 O5 1.959(3)
Sb1 C1 2.151(4)
Sb1 C7 2.152(5)
Sb1 C13 2.155(4)
Sb1 O1 2.160(3)
Sb1 O4 2.204(3)
Sb2 O5 1.949(3)
Sb2 C47 2.152(5)
Sb2 C41 2.157(4)
Sb2 C35 2.171(5)
Sb2 O3 2.194(3)
Sb2 O2 2.214(3)
P1 O2 1.515(3)
P1 O1 1.518(3)
P1 C25 1.826(5)
P1 C20 1.839(5)
P1 C22 2.368(6)
P2 O4 1.517(3)
P2 O3 1.517(3)
P2 C29 1.834(4)
P2 C33 1.839(4)
P2 C31 2.337(5)
C1 C6 1.380(7)
C1 C2 1.387(7)
C2 C3 1.386(7)
C2 H2 0.9500
C3 C4 1.387(9)
C3 H3 0.9500
C4 C5 1.356(9)
C4 H4 0.9500
C5 C6 1.401(7)
C5 H5 0.9500
C6 H6 0.9500
C7 C12 1.380(7)
C7 C8B 1.388(16)
C7 C8 1.414(18)
C7 C8A 1.44(3)
C8 C9 1.37(2)
C8A C9A 1.37(4)
C8B C9B 1.42(2)
C9 C10 1.462(17)
C9A C10 1.84(3)
C9B C10 1.306(16)
C10 C11 1.359(9)
C11 C12 1.391(8)
C11 H11 0.9500
C12 H12 0.9500
C13 C14 1.379(7)
C13 C18 1.381(7)
C14 C15 1.386(8)
C14 H14 0.9500
C15 C16 1.380(9)
C15 H15 0.9500
C16 C17 1.362(9)
C16 H16 0.9500
C17 C18 1.379(7)
C17 H17 0.9500
C18 H18 0.9500
C19 C20 1.569(14)
C19A C20 1.532(15)
C20 C21 1.537(11)
C20 C22 1.572(9)
C20 C21A 1.612(17)
C22 C23A 1.476(15)
C22 C25 1.557(8)
C22 C23 1.81(2)
C24 C25 1.526(8)
C24 H24A 0.9800
C24 H24B 0.9800
C24 H24C 0.9800
C25 C26 1.530(7)
C26 H26A 0.9800
C26 H26B 0.9800
C26 H26C 0.9800
C27 C29 1.531(7)
C27 H27A 0.9800
C27 H27B 0.9800
C27 H27C 0.9800
C28 C29 1.512(6)
C28 H28A 0.9800
C28 H28B 0.9800
C28 H28C 0.9800
C29 C31 1.578(6)
C30 C31 1.521(6)
C30 H30A 0.9800
C30 H30B 0.9800
C30 H30C 0.9800
C31 C33 1.553(6)
C31 H31 1.07(5)
C32 C33 1.528(6)
C32 H32A 0.9800
C32 H32B 0.9800
C32 H32C 0.9800
C33 C34 1.544(6)
C34 H34A 0.9800
C34 H34B 0.9800
C34 H34C 0.9800
C35 C40 1.362(7)
C35 C36 1.399(7)
C36 C37 1.386(7)
C36 H36 0.9500
C37 C38 1.337(7)
C37 H37 0.9500
C38 C39 1.360(7)
C38 H38 0.9500
C39 C40 1.387(7)
C39 H39 0.9500
C40 H40 0.9500
C41 C46 1.375(7)
C41 C42 1.380(6)
C42 C43 1.385(7)
C42 H42 0.9500
C43 C44 1.367(8)
C43 H43 0.9500
C44 C45 1.382(7)
C44 H44 0.9500
C45 C46 1.363(7)
C45 H45 0.9500
C46 H46 0.9500
C47 C48 1.381(8)
C47 C52 1.393(8)
C48 C49 1.410(10)
C48 H48 0.9500
C49 C50 1.367(13)
C49 H49 0.9500
C50 C51 1.352(12)
C50 H50 0.9500
C51 C52 1.378(9)
C51 H51 0.9500
C52 H52 0.9500
